data_4517018
loop_
_publ_author_name
'Senthilkumar, S.'
'Goswami, Ranadip'
'Obasi, Nnamdi Lawrence'
'Neogi, Subhadip'

_publ_section_title
;
 Construction of Pillar-Layer Metal--Organic Frameworks for CO2 Adsorption
 under Humid Climate: High Selectivity and Sensitive Detection of Picric
 Acid in Water
;
_journal_issue 12
_journal_name_full 'ACS Sustainable Chemistry &amp; Engineering'
_journal_page_first 11307
_journal_paper_doi 10.1021/acssuschemeng.7b02087
_journal_volume 5
_journal_year 2017
_chemical_formula_moiety 'C14 H10 N2 O4 Zn'
_chemical_formula_sum 'C14 H10 N2 O4 Zn'
_chemical_formula_weight 335.61
_space_group_IT_number 15
_space_group_name_Hall '-C 2yc'
_space_group_name_H-M_alt 'C 1 2/c 1'
_symmetry_cell_setting monoclinic
_symmetry_space_group_name_H-M 'C 1 2/c 1'
_atom_sites_solution_hydrogens geom
_atom_sites_solution_primary direct
_atom_sites_solution_secondary difmap
_audit_creation_method SHELXL-97
_cell_angle_alpha 90.00
_cell_angle_beta 108.658(2)
_cell_angle_gamma 90.00
_cell_formula_units_Z 8
_cell_length_a 35.331(2)
_cell_length_b 7.6491(4)
_cell_length_c 16.0546(8)
_cell_measurement_reflns_used 999
_cell_measurement_temperature 100(2)
_cell_measurement_theta_max 28.6
_cell_measurement_theta_min 2.2
_cell_volume 4110.7(4)
_computing_cell_refinement 'SAINT 6.45 ( Bruker, 2003)'
_computing_data_collection 'SMART 5.628 (Bruker, 2003'
_computing_data_reduction 'SAINT 6.45 ( Bruker, 2003)'
_computing_molecular_graphics 'Diamond 2.1e'
_computing_structure_refinement 'SHELXL-97 (Sheldrick, 1997)'
_computing_structure_solution 'SHELXS-97 (Sheldrick, 1990)'
_diffrn_ambient_temperature 100(2)
_diffrn_measured_fraction_theta_full 0.994
_diffrn_measured_fraction_theta_max 0.994
_diffrn_measurement_device_type 'Bruker SMART APEX'
_diffrn_measurement_method /w-scans
_diffrn_radiation_monochromator graphite
_diffrn_radiation_source 'fine-focus sealed tube'
_diffrn_radiation_type MoK\a
_diffrn_radiation_wavelength 0.71073
_diffrn_reflns_av_R_equivalents 0.0396
_diffrn_reflns_av_sigmaI/netI 0.0441
_diffrn_reflns_limit_h_max 46
_diffrn_reflns_limit_h_min -46
_diffrn_reflns_limit_k_max 10
_diffrn_reflns_limit_k_min -5
_diffrn_reflns_limit_l_max 21
_diffrn_reflns_limit_l_min -21
_diffrn_reflns_number 17671
_diffrn_reflns_theta_full 28.29
_diffrn_reflns_theta_max 28.29
_diffrn_reflns_theta_min 2.43
_exptl_absorpt_coefficient_mu 1.206
_exptl_absorpt_correction_T_max 0.8493
_exptl_absorpt_correction_T_min 0.7945
_exptl_absorpt_correction_type empirical
_exptl_absorpt_process_details sadabs
_exptl_crystal_colour colorless
_exptl_crystal_density_diffrn 1.085
_exptl_crystal_density_method 'not measured'
_exptl_crystal_description block
_exptl_crystal_F_000 1360
_exptl_crystal_size_max 0.20
_exptl_crystal_size_mid 0.16
_exptl_crystal_size_min 0.14
_refine_diff_density_max 0.679
_refine_diff_density_min -0.360
_refine_diff_density_rms 0.079
_refine_ls_extinction_expression Fc^*^=kFc[1+0.001xFc^2^\l^3^/sin(2\q)]^-1/4^
_refine_ls_extinction_method SHELXL
_refine_ls_goodness_of_fit_ref 0.959
_refine_ls_hydrogen_treatment mixed
_refine_ls_matrix_type full
_refine_ls_number_parameters 198
_refine_ls_number_reflns 5087
_refine_ls_number_restraints 0
_refine_ls_restrained_S_all 0.959
_refine_ls_R_factor_all 0.0519
_refine_ls_R_factor_gt 0.0354
_refine_ls_shift/su_max 0.002
_refine_ls_shift/su_mean 0.000
_refine_ls_structure_factor_coef Fsqd
_refine_ls_weighting_details 'calc w=1/[\s^2^(Fo^2^)+(0.0525P)^2^+0.0000P] where P=(Fo^2^+2Fc^2^)/3'
_refine_ls_weighting_scheme calc
_refine_ls_wR_factor_gt 0.0814
_refine_ls_wR_factor_ref 0.0860
_reflns_number_gt 3827
_reflns_number_total 5087
_reflns_threshold_expression >2sigma(I)
_cod_data_source_file sc7b02087_si_002.cif
_cod_data_source_block 3
_cod_depositor_comments
;
The following automatic conversions were performed:

data item '_symmetry_cell_setting' value 'Monoclinic' was changed to
'monoclinic' in accordance with the
/home/saulius/struct/COD-crude-data/automatic-downloads/DataCite-retrospective/ACS/depositions/lib/dictionaries/cif_core.dic
dictionary named 'cif_core.dic' version 2.4.2 last updated on
2011-04-26.

Automatic conversion script
Id: cif_fix_values 6909 2019-04-08 15:41:33Z antanas 
;
_cod_original_sg_symbol_H-M C2/c
_cod_database_code 4517018

loop_
_symmetry_equiv_pos_as_xyz
'x, y, z'
'-x, y, -z+1/2'
'x+1/2, y+1/2, z'
'-x+1/2, y+1/2, -z+1/2'
'-x, -y, -z'
'x, -y, z-1/2'
'-x+1/2, -y+1/2, -z'
'x+1/2, -y+1/2, z-1/2'

loop_
_atom_site_label
_atom_site_type_symbol
_atom_site_fract_x
_atom_site_fract_y
_atom_site_fract_z
_atom_site_U_iso_or_equiv
_atom_site_adp_type
_atom_site_occupancy
_atom_site_symmetry_multiplicity
_atom_site_calc_flag
_atom_site_refinement_flags
Zn1 Zn 0.190216(6) 0.25781(3) 0.187498(12) 0.01494(8) Uani 1 1 d .
O1 O 0.18970(4) 0.27842(16) 0.30737(8) 0.0174(3) Uani 1 1 d .
O2 O 0.19698(4) 0.00065(17) 0.17882(8) 0.0186(3) Uani 1 1 d .
O3 O 0.18505(4) 0.10267(17) 0.04377(8) 0.0181(3) Uani 1 1 d .
O4 O 0.21358(4) 0.55115(17) 0.33124(8) 0.0191(3) Uani 1 1 d .
C5 C 0.19378(5) -0.0197(2) 0.09680(11) 0.0143(4) Uani 1 1 d .
C6 C 0.20340(5) 0.4112(2) 0.35660(11) 0.0139(4) Uani 1 1 d .
C8 C 0.22053(5) 0.5220(2) 0.51177(11) 0.0122(3) Uani 1 1 d .
H8 H 0.2270 0.6323 0.4928 0.015 Uiso 1 1 calc R
C9 C 0.20643(5) 0.3859(2) 0.45141(11) 0.0122(4) Uani 1 1 d .
C11 C 0.20150(5) -0.1981(2) 0.06769(11) 0.0133(4) Uani 1 1 d .
N13 N 0.13555(5) 0.3557(2) 0.12023(10) 0.0223(4) Uani 1 1 d .
C15 C 0.19722(5) 0.2246(2) 0.47936(11) 0.0126(4) Uani 1 1 d .
H15 H 0.1880 0.1323 0.4383 0.015 Uiso 1 1 calc R
C16 C 0.12201(7) 0.3769(3) 0.03323(14) 0.0345(6) Uani 1 1 d .
H16 H 0.1400 0.3584 0.0010 0.041 Uiso 1 1 calc R
C17 C 0.08356(7) 0.4241(4) -0.01192(15) 0.0417(7) Uani 1 1 d .
H17 H 0.0758 0.4412 -0.0737 0.050 Uiso 1 1 calc R
C18 C 0.10904(7) 0.3800(4) 0.16310(14) 0.0449(7) Uani 1 1 d .
H18 H 0.1179 0.3669 0.2252 0.054 Uiso 1 1 calc R
C19 C 0.01468(7) 0.4904(4) -0.01716(16) 0.0418(7) Uani 1 1 d .
H19 H 0.0082 0.5063 -0.0788 0.050 Uiso 1 1 calc R
C20 C 0.05592(7) 0.4471(3) 0.03172(15) 0.0344(6) Uani 1 1 d .
C21 C 0.06985(7) 0.4228(5) 0.12230(16) 0.0553(9) Uani 1 1 d .
H21 H 0.0522 0.4359 0.1558 0.066 Uiso 1 1 calc R
N5 N 0.23814(5) 0.3696(2) 0.16387(10) 0.0149(3) Uani 1 1 d .
H5B H 0.2484(6) 0.287(3) 0.1489(15) 0.018 Uiso 1 1 d .
C2 C 0.21459(5) -0.3342(3) 0.12760(11) 0.0150(4) Uani 1 1 d .
H2 H 0.2165 -0.3178 0.1874 0.018 Uiso 1 1 calc R
C3 C 0.22489(5) 0.4933(2) 0.59992(11) 0.0130(4) Uani 1 1 d .
H14 H 0.2560(6) 0.414(3) 0.2137(14) 0.023(6) Uiso 1 1 d .

loop_
_atom_site_aniso_label
_atom_site_aniso_U_11
_atom_site_aniso_U_22
_atom_site_aniso_U_33
_atom_site_aniso_U_23
_atom_site_aniso_U_13
_atom_site_aniso_U_12
Zn1 0.02472(13) 0.01457(12) 0.00717(11) 0.00018(9) 0.00741(8) 0.00090(10)
O1 0.0284(7) 0.0163(7) 0.0087(6) -0.0038(5) 0.0077(5) -0.0046(6)
O2 0.0327(8) 0.0149(7) 0.0091(6) -0.0027(5) 0.0078(5) -0.0004(6)
O3 0.0273(7) 0.0159(7) 0.0105(6) 0.0004(5) 0.0051(5) 0.0014(6)
O4 0.0315(7) 0.0168(7) 0.0097(6) 0.0013(5) 0.0076(5) -0.0012(6)
C5 0.0171(9) 0.0157(9) 0.0101(8) -0.0004(7) 0.0044(7) -0.0020(7)
C6 0.0167(9) 0.0176(9) 0.0088(8) 0.0007(7) 0.0058(7) 0.0049(8)
C8 0.0145(8) 0.0140(9) 0.0086(8) 0.0014(7) 0.0042(6) 0.0017(7)
C9 0.0120(8) 0.0168(9) 0.0084(8) 0.0009(7) 0.0038(6) 0.0044(7)
C11 0.0186(9) 0.0120(8) 0.0102(8) -0.0021(7) 0.0056(7) -0.0014(7)
N13 0.0255(9) 0.0268(10) 0.0175(8) -0.0008(7) 0.0107(7) 0.0023(8)
C15 0.0140(8) 0.0153(10) 0.0080(8) -0.0012(7) 0.0028(6) 0.0038(7)
C16 0.0317(12) 0.0551(17) 0.0226(11) 0.0152(11) 0.0169(9) 0.0187(12)
C17 0.0328(12) 0.073(2) 0.0230(11) 0.0176(12) 0.0149(10) 0.0220(13)
C18 0.0311(12) 0.090(2) 0.0155(11) -0.0081(13) 0.0099(9) 0.0101(14)
C19 0.0306(12) 0.0671(19) 0.0299(12) 0.0074(13) 0.0127(10) 0.0200(13)
C20 0.0291(11) 0.0495(16) 0.0280(11) 0.0024(11) 0.0138(9) 0.0120(11)
C21 0.0313(13) 0.113(3) 0.0250(12) -0.0087(15) 0.0144(10) 0.0172(15)
N5 0.0245(8) 0.0126(8) 0.0073(7) -0.0002(6) 0.0050(6) 0.0021(7)
C2 0.0203(9) 0.0183(10) 0.0064(8) -0.0010(7) 0.0041(7) -0.0019(8)
C3 0.0165(9) 0.0150(9) 0.0073(8) -0.0009(7) 0.0037(7) 0.0026(7)

loop_
_atom_type_symbol
_atom_type_description
_atom_type_scat_dispersion_real
_atom_type_scat_dispersion_imag
_atom_type_scat_source
C C 0.0033 0.0016 'International Tables Vol C Tables 4.2.6.8 and 6.1.1.4'
H H 0.0000 0.0000 'International Tables Vol C Tables 4.2.6.8 and 6.1.1.4'
N N 0.0061 0.0033 'International Tables Vol C Tables 4.2.6.8 and 6.1.1.4'
O O 0.0106 0.0060 'International Tables Vol C Tables 4.2.6.8 and 6.1.1.4'
Zn Zn 0.2839 1.4301 'International Tables Vol C Tables 4.2.6.8 and 6.1.1.4'

loop_
_geom_angle_atom_site_label_1
_geom_angle_atom_site_label_2
_geom_angle_atom_site_label_3
_geom_angle
_geom_angle_site_symmetry_1
_geom_angle_site_symmetry_3
O1 Zn1 O2 100.92(5) . .
O1 Zn1 N13 100.88(6) . .
O2 Zn1 N13 116.23(6) . .
O1 Zn1 N5 115.04(6) . .
O2 Zn1 N5 106.02(6) . .
N13 Zn1 N5 116.86(6) . .
C6 O1 Zn1 123.71(12) . .
C5 O2 Zn1 102.52(11) . .
O3 C5 O2 122.04(17) . .
O3 C5 C11 120.41(15) . .
O2 C5 C11 117.55(16) . .
O4 C6 O1 125.00(16) . .
O4 C6 C9 120.62(16) . .
O1 C6 C9 114.38(16) . .
C3 C8 C9 119.09(17) . .
C15 C9 C8 120.38(16) . .
C15 C9 C6 119.57(16) . .
C8 C9 C6 119.96(16) . .
C2 C11 C15 119.95(17) . 6
C2 C11 C5 121.31(16) . .
C15 C11 C5 118.67(16) 6 .
C16 N13 C18 116.44(18) . .
C16 N13 Zn1 124.30(14) . .
C18 N13 Zn1 118.68(14) . .
C9 C15 C11 119.91(16) . 6_556
N13 C16 C17 123.4(2) . .
C16 C17 C20 120.5(2) . .
N13 C18 C21 123.6(2) . .
C19 C19 C20 125.5(3) 5_565 .
C17 C20 C21 116.2(2) . .
C17 C20 C19 120.2(2) . .
C21 C20 C19 123.6(2) . .
C18 C21 C20 119.9(2) . .
C3 N5 Zn1 109.82(12) 6_565 .
C3 C2 C11 119.94(16) 6 .
C2 C3 C8 120.67(16) 6_556 .
C2 C3 N5 118.12(15) 6_556 6_566
C8 C3 N5 121.12(17) . 6_566

loop_
_geom_bond_atom_site_label_1
_geom_bond_atom_site_label_2
_geom_bond_distance
_geom_bond_site_symmetry_2
Zn1 O1 1.9369(12) .
Zn1 O2 1.9917(14) .
Zn1 N13 2.0305(17) .
Zn1 N5 2.0380(16) .
O1 C6 1.283(2) .
O2 C5 1.294(2) .
O3 C5 1.236(2) .
O4 C6 1.239(2) .
C5 C11 1.495(3) .
C6 C9 1.504(2) .
C8 C3 1.391(2) .
C8 C9 1.400(2) .
C9 C15 1.387(2) .
C11 C2 1.392(3) .
C11 C15 1.392(2) 6
N13 C16 1.334(3) .
N13 C18 1.341(3) .
C15 C11 1.392(2) 6_556
C16 C17 1.368(3) .
C17 C20 1.383(3) .
C18 C21 1.368(3) .
C19 C19 1.329(4) 5_565
C19 C20 1.455(3) .
C20 C21 1.390(3) .
N5 C3 1.437(2) 6_565
C2 C3 1.384(3) 6
C3 C2 1.384(3) 6_556
C3 N5 1.437(2) 6_566

loop_
_platon_squeeze_void_nr
_platon_squeeze_void_average_x
_platon_squeeze_void_average_y
_platon_squeeze_void_average_z
_platon_squeeze_void_volume
_platon_squeeze_void_count_electrons
_platon_squeeze_void_content
1 0.000 -0.004 -0.001 955 238 ' '
2 0.500 -0.069 0.231 955 238 ' '
